data_7114582
loop_
_publ_author_name
'Bing Liu'
'Enxiang Wei'
'Shaoxia Lin'
'Baozhong Zhao'
'Fushun Liang'

_publ_section_title
;
 Synthesis of spiro[isoquinolinone-4,2'-oxiranes] and isoindolinones via a
 multicomponent reaction of 2-acetyl-oxirane-2-carboxamides, arylaldehydes
 and malononitrile
;
_journal_name_full Chem.Commun.
_journal_page_first 6995
_journal_paper_doi 10.1039/C4CC02141J
_journal_volume 50
_journal_year 2014
_chemical_formula_sum 'C22 H11 N2 O2'
_chemical_formula_weight 335.22
_chemical_name_systematic
; 
 ? 
;
_space_group_IT_number 14
_symmetry_space_group_name_Hall '-P 2ybc'
_symmetry_space_group_name_H-M 'P 1 21/c 1'
_atom_sites_solution_hydrogens geom
_atom_sites_solution_primary direct
_atom_sites_solution_secondary difmap
_audit_creation_method SHELXL-97
_cell_angle_alpha 90.00
_cell_angle_beta 98.180(2)
_cell_angle_gamma 90.00
_cell_formula_units_Z 4
_cell_length_a 14.1047(17)
_cell_length_b 15.5305(18)
_cell_length_c 7.6769(9)
_cell_measurement_temperature 296(2)
_cell_volume 1664.5(3)
_computing_structure_refinement 'SHELXL-97 (Sheldrick, 1997)'
_computing_structure_solution 'SHELXS-97 (Sheldrick, 1990)'
_diffrn_ambient_temperature 296(2)
_diffrn_measured_fraction_theta_full 0.990
_diffrn_measured_fraction_theta_max 0.990
_diffrn_radiation_monochromator graphite
_diffrn_radiation_source 'fine-focus sealed tube'
_diffrn_radiation_type MoK\a
_diffrn_radiation_wavelength 0.71073
_diffrn_reflns_av_R_equivalents 0.0318
_diffrn_reflns_av_sigmaI/netI 0.0384
_diffrn_reflns_limit_h_max 18
_diffrn_reflns_limit_h_min -18
_diffrn_reflns_limit_k_max 20
_diffrn_reflns_limit_k_min -10
_diffrn_reflns_limit_l_max 10
_diffrn_reflns_limit_l_min -10
_diffrn_reflns_number 10728
_diffrn_reflns_theta_full 28.40
_diffrn_reflns_theta_max 28.40
_diffrn_reflns_theta_min 1.96
_exptl_absorpt_coefficient_mu 0.083
_exptl_crystal_density_diffrn 1.293
_exptl_crystal_density_method 'not measured'
_exptl_crystal_F_000 686
_refine_diff_density_max 0.660
_refine_diff_density_min -0.564
_refine_diff_density_rms 0.092
_refine_ls_extinction_coef 0.018(5)
_refine_ls_extinction_expression Fc^*^=kFc[1+0.001xFc^2^\l^3^/sin(2\q)]^-1/4^
_refine_ls_extinction_method SHELXL
_refine_ls_goodness_of_fit_ref 1.064
_refine_ls_hydrogen_treatment mixed
_refine_ls_matrix_type full
_refine_ls_number_parameters 236
_refine_ls_number_reflns 4134
_refine_ls_number_restraints 0
_refine_ls_restrained_S_all 1.064
_refine_ls_R_factor_all 0.0899
_refine_ls_R_factor_gt 0.0701
_refine_ls_shift/su_max 0.000
_refine_ls_shift/su_mean 0.000
_refine_ls_structure_factor_coef Fsqd
_refine_ls_weighting_details 'calc w=1/[\s^2^(Fo^2^)+(0.1494P)^2^+0.3610P] where P=(Fo^2^+2Fc^2^)/3'
_refine_ls_weighting_scheme calc
_refine_ls_wR_factor_gt 0.2200
_refine_ls_wR_factor_ref 0.2418
_reflns_number_gt 2981
_reflns_number_total 4134
_reflns_threshold_expression >2sigma(I)
_cod_data_source_file c4cc02141j2.cif
_cod_data_source_block liu2
_cod_database_code 7114582

loop_
_symmetry_equiv_pos_as_xyz
'x, y, z'
'-x, y+1/2, -z+1/2'
'-x, -y, -z'
'x, -y-1/2, z-1/2'

loop_
_atom_site_label
_atom_site_type_symbol
_atom_site_fract_x
_atom_site_fract_y
_atom_site_fract_z
_atom_site_U_iso_or_equiv
_atom_site_adp_type
_atom_site_occupancy
_atom_site_symmetry_multiplicity
_atom_site_calc_flag
_atom_site_refinement_flags
C2 C 0.97931(15) 0.11957(13) 0.2412(3) 0.0421(5) Uani 1 1 d .
C3 C 0.90394(14) 0.26046(13) 0.2206(3) 0.0384(5) Uani 1 1 d .
H3 H 0.9073 0.3193 0.2002 0.046 Uiso 1 1 calc R
C4 C 0.73597(14) 0.27938(12) 0.2717(3) 0.0372(4) Uani 1 1 d .
C5 C 0.81987(14) 0.22265(12) 0.2617(3) 0.0367(4) Uani 1 1 d .
C6 C 0.89688(16) 0.07844(13) 0.2797(3) 0.0429(5) Uani 1 1 d .
C7 C 0.81724(15) 0.13305(13) 0.2919(3) 0.0397(5) Uani 1 1 d .
C8 C 0.74988(15) 0.35791(13) 0.3580(3) 0.0407(5) Uani 1 1 d .
H8 H 0.8109 0.3730 0.4119 0.049 Uiso 1 1 calc R
C9 C 0.98192(14) 0.20748(12) 0.2113(3) 0.0389(5) Uani 1 1 d .
C10 C 0.64421(16) 0.25752(15) 0.1915(3) 0.0457(5) Uani 1 1 d .
H10 H 0.6337 0.2052 0.1330 0.055 Uiso 1 1 calc R
C11 C 0.67421(17) 0.41408(14) 0.3648(3) 0.0480(5) Uani 1 1 d .
H11 H 0.6845 0.4665 0.4230 0.058 Uiso 1 1 calc R
C12 C 1.13183(14) 0.15384(12) 0.1913(3) 0.0373(4) Uani 1 1 d .
C13 C 1.07977(15) 0.23053(13) 0.1747(3) 0.0417(5) Uani 1 1 d .
C15 C 1.07437(16) 0.08364(14) 0.2316(3) 0.0482(5) Uani 1 1 d .
C17 C 1.23097(15) 0.14641(14) 0.1788(3) 0.0464(5) Uani 1 1 d .
C19 C 0.58271(16) 0.39186(15) 0.2845(3) 0.0514(6) Uani 1 1 d .
H19 H 0.5316 0.4293 0.2885 0.062 Uiso 1 1 calc R
C21 C 0.56847(16) 0.31382(15) 0.1990(3) 0.0520(6) Uani 1 1 d .
H21 H 0.5074 0.2987 0.1457 0.062 Uiso 1 1 calc R
C22 C 1.26300(19) 0.15924(16) 0.0187(4) 0.0601(7) Uani 1 1 d .
H22 H 1.2200 0.1740 -0.0801 0.072 Uiso 1 1 calc R
C23 C 1.2947(2) 0.12460(17) 0.3265(4) 0.0633(7) Uani 1 1 d .
H23 H 1.2735 0.1174 0.4348 0.076 Uiso 1 1 calc R
C24 C 1.3599(2) 0.1499(2) 0.0064(5) 0.0817(10) Uani 1 1 d .
H24 H 1.3820 0.1593 -0.1004 0.098 Uiso 1 1 calc R
C25 C 1.4229(2) 0.12670(18) 0.1524(6) 0.0825(11) Uani 1 1 d .
H25 H 1.4875 0.1199 0.1434 0.099 Uiso 1 1 calc R
C26 C 1.3914(2) 0.11363(19) 0.3101(5) 0.0803(11) Uani 1 1 d .
H26 H 1.4345 0.0973 0.4075 0.096 Uiso 1 1 calc R
O1 O 1.10974(11) 0.29993(10) 0.1375(2) 0.0528(4) Uani 1 1 d .
C51 C 0.73240(17) 0.09065(14) 0.3341(3) 0.0484(5) Uani 1 1 d .
N51 N 0.66988(17) 0.04939(16) 0.3637(3) 0.0702(7) Uani 1 1 d .
O2 O 1.09935(17) 0.00465(12) 0.2561(4) 0.0831(7) Uani 1 1 d .
N1 N 0.89347(17) -0.00854(12) 0.2992(3) 0.0609(6) Uani 1 1 d .

loop_
_atom_site_aniso_label
_atom_site_aniso_U_11
_atom_site_aniso_U_22
_atom_site_aniso_U_33
_atom_site_aniso_U_23
_atom_site_aniso_U_13
_atom_site_aniso_U_12
C2 0.0435(11) 0.0293(10) 0.0544(12) -0.0007(8) 0.0097(9) 0.0031(8)
C3 0.0393(10) 0.0295(9) 0.0458(11) -0.0001(8) 0.0037(8) 0.0025(7)
C4 0.0397(10) 0.0330(10) 0.0402(10) 0.0039(7) 0.0103(8) 0.0004(7)
C5 0.0393(10) 0.0327(10) 0.0378(9) -0.0032(7) 0.0048(7) 0.0003(7)
C6 0.0496(11) 0.0287(10) 0.0514(11) 0.0003(8) 0.0101(9) 0.0000(8)
C7 0.0420(10) 0.0350(10) 0.0429(10) 0.0006(8) 0.0088(8) -0.0027(8)
C8 0.0433(10) 0.0353(10) 0.0444(11) 0.0027(8) 0.0094(8) -0.0007(8)
C9 0.0382(10) 0.0306(10) 0.0473(11) -0.0010(8) 0.0043(8) 0.0006(8)
C10 0.0427(11) 0.0409(11) 0.0538(13) -0.0013(9) 0.0079(9) -0.0013(9)
C11 0.0558(13) 0.0321(10) 0.0587(13) 0.0023(9) 0.0170(10) 0.0016(9)
C12 0.0323(9) 0.0252(9) 0.0559(11) 0.0012(8) 0.0114(8) 0.0042(7)
C13 0.0398(10) 0.0322(10) 0.0523(12) -0.0019(8) 0.0037(8) 0.0027(8)
C15 0.0467(12) 0.0326(10) 0.0669(14) -0.0004(10) 0.0139(10) 0.0040(9)
C17 0.0371(10) 0.0337(10) 0.0681(14) -0.0032(9) 0.0062(9) 0.0022(8)
C19 0.0443(12) 0.0388(11) 0.0742(15) 0.0086(10) 0.0189(10) 0.0061(9)
C21 0.0377(11) 0.0462(13) 0.0719(15) 0.0064(11) 0.0076(10) 0.0014(9)
C22 0.0512(14) 0.0546(15) 0.0765(17) 0.0165(12) 0.0154(12) 0.0082(11)
C23 0.0610(16) 0.0536(15) 0.0704(16) -0.0126(12) -0.0067(12) 0.0103(12)
C24 0.0583(17) 0.0649(18) 0.131(3) 0.0288(18) 0.0445(19) 0.0070(14)
C25 0.0364(13) 0.0476(15) 0.163(4) 0.0021(19) 0.0133(17) -0.0063(11)
C26 0.0537(16) 0.0546(17) 0.120(3) -0.0201(17) -0.0292(17) 0.0054(13)
O1 0.0445(9) 0.0341(8) 0.0802(11) 0.0034(7) 0.0100(8) -0.0019(6)
C51 0.0514(12) 0.0378(11) 0.0584(13) 0.0060(9) 0.0165(10) 0.0007(9)
N51 0.0612(14) 0.0595(14) 0.0953(17) 0.0135(12) 0.0294(12) -0.0072(11)
O2 0.0782(15) 0.0446(11) 0.132(2) 0.0073(11) 0.0336(14) 0.0112(9)
N1 0.0674(14) 0.0292(10) 0.0894(16) 0.0055(9) 0.0224(12) 0.0008(9)

loop_
_atom_type_symbol
_atom_type_description
_atom_type_scat_dispersion_real
_atom_type_scat_dispersion_imag
_atom_type_scat_source
C C 0.0033 0.0016 'International Tables Vol C Tables 4.2.6.8 and 6.1.1.4'
H H 0.0000 0.0000 'International Tables Vol C Tables 4.2.6.8 and 6.1.1.4'
N N 0.0061 0.0033 'International Tables Vol C Tables 4.2.6.8 and 6.1.1.4'
O O 0.0106 0.0060 'International Tables Vol C Tables 4.2.6.8 and 6.1.1.4'

loop_
_geom_angle_atom_site_label_1
_geom_angle_atom_site_label_2
_geom_angle_atom_site_label_3
_geom_angle
C9 C2 C6 121.93(19)
C9 C2 C15 108.73(18)
C6 C2 C15 129.30(19)
C9 C3 C5 117.88(18)
C8 C4 C10 118.94(19)
C8 C4 C5 119.06(18)
C10 C4 C5 121.95(18)
C3 C5 C7 119.57(18)
C3 C5 C4 118.00(17)
C7 C5 C4 122.43(18)
N1 C6 C2 121.4(2)
N1 C6 C7 123.0(2)
C2 C6 C7 115.55(18)
C5 C7 C6 122.53(18)
C5 C7 C51 121.91(19)
C6 C7 C51 115.54(19)
C11 C8 C4 120.9(2)
C3 C9 C2 122.51(19)
C3 C9 C13 129.12(18)
C2 C9 C13 108.35(17)
C21 C10 C4 120.0(2)
C8 C11 C19 119.9(2)
C13 C12 C15 111.49(18)
C13 C12 C17 125.01(19)
C15 C12 C17 123.43(18)
O1 C13 C12 125.9(2)
O1 C13 C9 128.60(19)
C12 C13 C9 105.49(17)
O2 C15 C12 127.8(2)
O2 C15 C2 126.3(2)
C12 C15 C2 105.90(17)
C22 C17 C23 120.4(2)
C22 C17 C12 119.8(2)
C23 C17 C12 119.7(2)
C21 C19 C11 119.4(2)
C19 C21 C10 120.8(2)
C17 C22 C24 119.6(3)
C17 C23 C26 119.0(3)
C25 C24 C22 120.0(3)
C26 C25 C24 120.6(3)
C25 C26 C23 120.5(3)
N51 C51 C7 172.9(3)

loop_
_geom_bond_atom_site_label_1
_geom_bond_atom_site_label_2
_geom_bond_distance
C2 C9 1.386(3)
C2 C6 1.395(3)
C2 C15 1.464(3)
C3 C9 1.384(3)
C3 C5 1.399(3)
C4 C8 1.389(3)
C4 C10 1.394(3)
C4 C5 1.486(3)
C5 C7 1.412(3)
C6 N1 1.361(3)
C6 C7 1.421(3)
C7 C51 1.442(3)
C8 C11 1.385(3)
C9 C13 1.491(3)
C10 C21 1.388(3)
C11 C19 1.392(3)
C12 C13 1.396(3)
C12 C15 1.419(3)
C12 C17 1.420(3)
C13 O1 1.207(2)
C15 O2 1.283(3)
C17 C22 1.383(4)
C17 C23 1.384(3)
C19 C21 1.379(3)
C22 C24 1.390(4)
C23 C26 1.398(4)
C24 C25 1.375(5)
C25 C26 1.363(5)
C51 N51 1.139(3)
